data_4348658
loop_
_publ_author_name
'Hu, Yong'
'Zhang, Lei'
'Chang, Fei-Fan'
'Zhao, Pei-Chen'
'Feng, Gen-Feng'
'Zhang, Kun'
'Huang, Wei'

_publ_section_title
;
 Construction of Chiral [4 + 4] and [2 + 2] Schiff-Base Macrocyclic
 Zinc(II) Complexes Influenced by Counterions and Pendant Arms.
;
_journal_issue 17
_journal_name_full 'Inorganic chemistry'
_journal_page_first 8260
_journal_page_last 8262
_journal_paper_doi 10.1021/acs.inorgchem.6b01493
_journal_volume 55
_journal_year 2016
_chemical_formula_moiety 'C120 H120 Cl12 N12 O12 Zn4'
_chemical_formula_sum 'C120 H120 Cl12 N12 O12 Zn4'
_chemical_formula_weight 2609.15
_space_group_crystal_system monoclinic
_space_group_IT_number 15
_space_group_name_Hall '-C 2yc'
_space_group_name_H-M_alt 'C 1 2/c 1'
_atom_sites_solution_hydrogens mixed
_audit_creation_method SHELXL-2014/7
_cell_angle_alpha 90
_cell_angle_beta 121.729(3)
_cell_angle_gamma 90
_cell_formula_units_Z 4
_cell_length_a 32.409(4)
_cell_length_b 16.0452(15)
_cell_length_c 30.388(3)
_cell_measurement_reflns_used 5347
_cell_measurement_temperature 291(2)
_cell_measurement_theta_max 22.901
_cell_measurement_theta_min 2.310
_cell_volume 13440(3)
_computing_cell_refinement SMART
_computing_data_collection 'SMART (BRUKER 2000)'
_computing_data_reduction 'SAINT (BRUKER 2000)'
_computing_molecular_graphics SHELXTL
_computing_publication_material SHELXTL
_computing_structure_refinement SHELXTL
_computing_structure_solution 'SHELXTL (BRUKER 2000)'
_diffrn_ambient_temperature 291(2)
_diffrn_measured_fraction_theta_full 0.998
_diffrn_measured_fraction_theta_max 0.998
_diffrn_measurement_device_type 'Bruker CCD area detector'
_diffrn_measurement_method '\f and \w scans'
_diffrn_radiation_monochromator graphite
_diffrn_radiation_source 'sealed tube'
_diffrn_radiation_type MoK\a
_diffrn_radiation_wavelength 0.71073
_diffrn_reflns_av_R_equivalents 0.0618
_diffrn_reflns_av_unetI/netI 0.0830
_diffrn_reflns_Laue_measured_fraction_full 0.998
_diffrn_reflns_Laue_measured_fraction_max 0.998
_diffrn_reflns_limit_h_max 38
_diffrn_reflns_limit_h_min -38
_diffrn_reflns_limit_k_max 13
_diffrn_reflns_limit_k_min -19
_diffrn_reflns_limit_l_max 35
_diffrn_reflns_limit_l_min -36
_diffrn_reflns_number 36400
_diffrn_reflns_point_group_measured_fraction_full 0.998
_diffrn_reflns_point_group_measured_fraction_max 0.998
_diffrn_reflns_theta_full 25.000
_diffrn_reflns_theta_max 25.000
_diffrn_reflns_theta_min 1.477
_diffrn_standards_decay_% 0
_diffrn_standards_interval_count 0
_diffrn_standards_interval_time 0
_diffrn_standards_number 0
_exptl_absorpt_coefficient_mu 1.002
_exptl_absorpt_correction_T_max 0.9065
_exptl_absorpt_correction_T_min 0.8892
_exptl_absorpt_correction_type multi-scan
_exptl_absorpt_process_details 'SADABS, Bruker(2000)'
_exptl_crystal_colour yellow
_exptl_crystal_density_diffrn 1.289
_exptl_crystal_density_method 'not measured'
_exptl_crystal_description block
_exptl_crystal_F_000 5376
_exptl_crystal_size_max 0.120
_exptl_crystal_size_mid 0.100
_exptl_crystal_size_min 0.100
_refine_diff_density_max 1.497
_refine_diff_density_min -0.830
_refine_diff_density_rms 0.095
_refine_ls_extinction_method none
_refine_ls_goodness_of_fit_ref 1.068
_refine_ls_hydrogen_treatment constr
_refine_ls_matrix_type full
_refine_ls_number_parameters 793
_refine_ls_number_reflns 11819
_refine_ls_number_restraints 75
_refine_ls_restrained_S_all 1.075
_refine_ls_R_factor_all 0.1201
_refine_ls_R_factor_gt 0.0690
_refine_ls_shift/su_max 0.001
_refine_ls_shift/su_mean 0.000
_refine_ls_structure_factor_coef Fsqd
_refine_ls_weighting_details 'w=1/[\s^2^(Fo^2^)+(0.0949P)^2^+4.9890P] where P=(Fo^2^+2Fc^2^)/3'
_refine_ls_weighting_scheme calc
_refine_ls_wR_factor_gt 0.1741
_refine_ls_wR_factor_ref 0.1930
_reflns_Friedel_coverage 0.000
_reflns_number_gt 6514
_reflns_number_total 11819
_reflns_threshold_expression 'I > 2\s(I)'
_cod_data_source_file ic6b01493_si_002.cif
_cod_data_source_block 1
_cod_original_cell_volume 13440(2)
_cod_original_sg_symbol_H-M 'C 2/c'
_cod_database_code 4348658
_shelx_shelxl_version_number 2014/7
_shelx_space_group_comment
;
The symmetry employed for this shelxl refinement is uniquely defined
by the following loop, which should always be used as a source of
symmetry information in preference to the above space-group names.
They are only intended as comments.
;
_shelx_estimated_absorpt_t_min 0.889
_shelx_estimated_absorpt_t_max 0.906

loop_
_space_group_symop_operation_xyz
'x, y, z'
'-x, y, -z+1/2'
'x+1/2, y+1/2, z'
'-x+1/2, y+1/2, -z+1/2'
'-x, -y, -z'
'x, -y, z-1/2'
'-x+1/2, -y+1/2, -z'
'x+1/2, -y+1/2, z-1/2'

loop_
_atom_site_label
_atom_site_type_symbol
_atom_site_fract_x
_atom_site_fract_y
_atom_site_fract_z
_atom_site_U_iso_or_equiv
_atom_site_adp_type
_atom_site_occupancy
_atom_site_site_symmetry_order
_atom_site_calc_flag
_atom_site_refinement_flags_posn
_atom_site_refinement_flags_adp
_atom_site_refinement_flags_occupancy
Zn1 Zn 0.38430(2) 0.30160(4) 0.10841(3) 0.0435(2) Uani 1 1 d . . .
Zn2 Zn 0.57958(2) -0.06392(4) 0.19178(3) 0.0498(2) Uani 1 1 d . . .
C1 C 0.32339(19) 0.1692(3) 0.1172(2) 0.0428(13) Uani 1 1 d . . .
C2 C 0.2793(2) 0.2130(3) 0.0877(2) 0.0481(14) Uani 1 1 d . . .
C3 C 0.2355(2) 0.1738(4) 0.0741(2) 0.0539(16) Uani 1 1 d . . .
H3 H 0.2066 0.2033 0.0553 0.065 Uiso 1 1 calc R U .
C4 C 0.23433(19) 0.0931(4) 0.0881(2) 0.0491(15) Uani 1 1 d . . .
C5 C 0.27705(19) 0.0487(3) 0.1160(2) 0.0452(14) Uani 1 1 d . . .
H5 H 0.2763 -0.0063 0.1252 0.054 Uiso 1 1 calc R U .
C6 C 0.32054(17) 0.0855(3) 0.1301(2) 0.0387(13) Uani 1 1 d . . .
C7 C 0.2767(2) 0.2995(4) 0.0732(3) 0.068(2) Uani 1 1 d . . .
H7 H 0.2466 0.3253 0.0575 0.082 Uiso 1 1 calc R U .
C8 C 0.3094(12) 0.443(2) 0.0824(10) 0.069(7) Uani 0.5 1 d . . P
H8 H 0.3144 0.4667 0.1146 0.083 Uiso 0.5 1 d R U P
C9 C 0.3488(5) 0.4691(8) 0.0668(5) 0.043(3) Uani 0.5 1 d . . P
H9 H 0.3419 0.4480 0.0334 0.051 Uiso 0.5 1 d R U P
C10 C 0.3474(3) 0.5633(4) 0.0711(3) 0.099(3) Uani 1 1 d . U .
H10A H 0.3591 0.5878 0.0508 0.119 Uiso 1 1 d R U .
H10B H 0.3689 0.5797 0.1065 0.119 Uiso 1 1 d R U .
C11 C 0.3000(6) 0.5946(11) 0.0182(7) 0.057(4) Uani 0.5 1 d . . P
H11A H 0.2984 0.6547 0.0143 0.068 Uiso 0.5 1 d R U P
H11B H 0.2968 0.5692 -0.0121 0.068 Uiso 0.5 1 d R U P
C12 C 0.2596(10) 0.562(2) 0.0296(10) 0.064(7) Uani 0.5 1 d . . P
H12A H 0.2283 0.5847 0.0041 0.077 Uiso 0.5 1 d R U P
H12B H 0.2676 0.5815 0.0633 0.077 Uiso 0.5 1 d R U P
C13 C 0.2576(2) 0.4642(4) 0.0290(3) 0.071(2) Uani 1 1 d . . .
H13A H 0.2395 0.4481 0.0444 0.085 Uiso 1 1 d R U .
H13B H 0.2406 0.4441 -0.0060 0.085 Uiso 1 1 d R U .
C14 C 0.4321(2) 0.4705(4) 0.1427(3) 0.068(2) Uani 1 1 d . . .
H14 H 0.4304 0.5283 0.1400 0.082 Uiso 1 1 calc R U .
C15 C 0.47862(19) 0.4348(3) 0.1787(2) 0.0448(14) Uani 1 1 d . . .
C16 C 0.4868(2) 0.3480(3) 0.1875(2) 0.0412(13) Uani 1 1 d . . .
C17 C 0.53579(19) 0.3218(3) 0.2227(2) 0.0415(13) Uani 1 1 d . . .
C18 C 0.5725(2) 0.3795(3) 0.2486(2) 0.0459(14) Uani 1 1 d . . .
H18 H 0.6039 0.3617 0.2722 0.055 Uiso 1 1 calc R U .
C19 C 0.5625(2) 0.4634(3) 0.2395(2) 0.0494(15) Uani 1 1 d . . .
C20 C 0.5166(2) 0.4909(3) 0.2046(2) 0.0520(15) Uani 1 1 d . . .
H20 H 0.5108 0.5477 0.1982 0.062 Uiso 1 1 calc R U .
C21 C 0.54643(19) 0.2302(3) 0.2306(2) 0.0412(13) Uani 1 1 d . . .
H21A H 0.5181 0.2015 0.2260 0.049 Uiso 1 1 calc R U .
H21B H 0.5728 0.2209 0.2660 0.049 Uiso 1 1 calc R U .
C22 C 0.51978(19) 0.2043(3) 0.1386(2) 0.0457(14) Uani 1 1 d . . .
H22A H 0.4895 0.1855 0.1345 0.055 Uiso 1 1 calc R U .
H22B H 0.5165 0.2630 0.1298 0.055 Uiso 1 1 calc R U .
C23 C 0.5296(2) 0.1563(3) 0.1028(2) 0.0464(14) Uani 1 1 d . . .
C24 C 0.5407(2) 0.0699(4) 0.1130(2) 0.0468(14) Uani 1 1 d . . .
C25 C 0.5511(2) 0.0261(4) 0.0804(3) 0.0591(17) Uani 1 1 d . . .
C26 C 0.5496(3) 0.0681(4) 0.0383(3) 0.075(2) Uani 1 1 d . . .
H26 H 0.5556 0.0390 0.0157 0.090 Uiso 1 1 calc R U .
C27 C 0.5394(3) 0.1516(4) 0.0313(3) 0.072(2) Uani 1 1 d . . .
C28 C 0.5297(2) 0.1961(4) 0.0628(2) 0.0583(16) Uani 1 1 d . . .
H28 H 0.5232 0.2528 0.0574 0.070 Uiso 1 1 calc R U .
C29 C 0.5634(3) -0.0606(4) 0.0851(3) 0.085(3) Uani 1 1 d . . .
H29 H 0.5653 -0.0852 0.0586 0.102 Uiso 1 1 calc R U .
C30 C 0.6005(9) -0.1860(10) 0.1361(9) 0.071(5) Uani 0.5 1 d . . P
H30 H 0.6348 -0.1772 0.1625 0.085 Uiso 0.5 1 d R U P
C31 C 0.5767(10) -0.2360(12) 0.1536(12) 0.079(6) Uani 0.5 1 d . . P
H31 H 0.5424 -0.2432 0.1267 0.095 Uiso 0.5 1 d R U P
C32 C 0.6069(4) -0.3243(5) 0.1749(4) 0.120(3) Uani 1 1 d . U .
H32A H 0.5740 -0.3440 0.1572 0.144 Uiso 1 1 d R U .
H32B H 0.6244 -0.3472 0.2092 0.144 Uiso 1 1 d R U .
C33 C 0.6362(9) -0.3499(12) 0.1455(8) 0.120(3) Uani 0.5 1 d . U P
H33C H 0.6456 -0.4081 0.1498 0.145 Uiso 0.5 1 d R U P
H33D H 0.6652 -0.3161 0.1589 0.145 Uiso 0.5 1 d R U P
C34 C 0.5921(9) -0.3284(12) 0.0856(9) 0.118(3) Uani 0.5 1 d . U P
H34A H 0.5607 -0.3539 0.0731 0.141 Uiso 0.5 1 d R U P
H34B H 0.6046 -0.3475 0.0646 0.141 Uiso 0.5 1 d R U P
C35 C 0.5958(4) -0.2273(5) 0.0866(4) 0.118(3) Uani 1 1 d . U .
H35A H 0.5621 -0.2326 0.0603 0.141 Uiso 1 1 d R U .
H35B H 0.6119 -0.1953 0.0733 0.141 Uiso 1 1 d R U .
C36 C 0.5760(3) -0.2326(4) 0.2329(3) 0.073(2) Uani 1 1 d . . .
H36 H 0.5779 -0.2904 0.2322 0.088 Uiso 1 1 calc R U .
C37 C 0.5650(2) -0.1973(3) 0.2691(2) 0.0439(13) Uani 1 1 d . . .
C38 C 0.55938(17) -0.1092(3) 0.2741(2) 0.0385(13) Uani 1 1 d . . .
C39 C 0.55319(18) -0.0838(3) 0.3148(2) 0.0391(13) Uani 1 1 d . . .
C40 C 0.54779(19) -0.1414(3) 0.3448(2) 0.0425(13) Uani 1 1 d . . .
H40 H 0.5420 -0.1232 0.3701 0.051 Uiso 1 1 calc R U .
C41 C 0.5507(2) -0.2255(3) 0.3382(2) 0.0468(14) Uani 1 1 d . . .
C42 C 0.5603(2) -0.2523(3) 0.3016(2) 0.0488(15) Uani 1 1 d . . .
H42 H 0.5637 -0.3092 0.2984 0.059 Uiso 1 1 calc R U .
C43 C 0.3753(2) 0.0120(4) 0.0867(2) 0.0498(15) Uani 1 1 d . . .
H43A H 0.3430 0.0355 0.0666 0.060 Uiso 1 1 calc R U .
H43B H 0.3719 -0.0478 0.0883 0.060 Uiso 1 1 calc R U .
C44 C 0.4019(2) 0.0294(4) 0.0588(3) 0.0555(16) Uani 1 1 d . . .
H44A H 0.4091 0.0884 0.0607 0.067 Uiso 1 1 calc R U .
H44B H 0.4324 -0.0010 0.0755 0.067 Uiso 1 1 calc R U .
C45 C 0.3713(3) 0.0032(5) 0.0034(3) 0.076(2) Uani 1 1 d . . .
C46 C 0.3592(4) -0.0809(6) -0.0089(4) 0.113(3) Uani 1 1 d . . .
H46 H 0.3704 -0.1213 0.0168 0.136 Uiso 1 1 calc R U .
C47 C 0.3298(7) -0.1019(9) -0.0609(6) 0.183(7) Uani 1 1 d . U .
H47 H 0.3183 -0.1562 -0.0698 0.219 Uiso 1 1 calc R U .
C48 C 0.3185(8) -0.0498(13) -0.0958(6) 0.219(9) Uani 1 1 d . U .
C49 C 0.3262(6) 0.0324(9) -0.0876(4) 0.176(6) Uani 1 1 d . U .
H49 H 0.3132 0.0700 -0.1149 0.211 Uiso 1 1 calc R U .
C50 C 0.3544(4) 0.0594(6) -0.0366(4) 0.097(3) Uani 1 1 d . . .
H50 H 0.3618 0.1156 -0.0296 0.116 Uiso 1 1 calc R U .
C51 C 0.60739(18) 0.2273(4) 0.2028(2) 0.0477(14) Uani 1 1 d . . .
H51A H 0.6132 0.2036 0.1772 0.057 Uiso 1 1 calc R U .
H51B H 0.6040 0.2871 0.1973 0.057 Uiso 1 1 calc R U .
C52 C 0.6512(2) 0.2105(4) 0.2560(3) 0.0597(17) Uani 1 1 d . . .
H52A H 0.6465 0.2349 0.2822 0.072 Uiso 1 1 calc R U .
H52B H 0.6557 0.1509 0.2620 0.072 Uiso 1 1 calc R U .
C53 C 0.6941(3) 0.2474(7) 0.2589(4) 0.123(2) Uani 1 1 d . U .
C54 C 0.7118(3) 0.3178(7) 0.2637(4) 0.134(2) Uani 1 1 d . U .
H54 H 0.6984 0.3573 0.2750 0.161 Uiso 1 1 calc R U .
C55 C 0.7461(3) 0.3500(7) 0.2561(4) 0.126(2) Uani 1 1 d . U .
H55 H 0.7550 0.4059 0.2627 0.151 Uiso 1 1 calc R U .
C56 C 0.7665(4) 0.2994(8) 0.2390(5) 0.145(2) Uani 1 1 d . U .
C57 C 0.7545(4) 0.2112(8) 0.2342(5) 0.161(3) Uani 1 1 d . U .
H57 H 0.7704 0.1715 0.2260 0.193 Uiso 1 1 calc R U .
C58 C 0.7184(4) 0.1910(8) 0.2426(5) 0.160(3) Uani 1 1 d . U .
H58 H 0.7083 0.1356 0.2373 0.191 Uiso 1 1 calc R U .
C59 C 0.44894(18) 0.0084(3) 0.1762(2) 0.0407(13) Uani 1 1 d . . .
H59A H 0.4641 0.0372 0.2091 0.049 Uiso 1 1 calc R U .
H59B H 0.4691 0.0168 0.1617 0.049 Uiso 1 1 calc R U .
C60 C 0.36688(19) 0.0374(3) 0.1615(2) 0.0432(13) Uani 1 1 d . . .
H60A H 0.3593 -0.0211 0.1618 0.052 Uiso 1 1 calc R U .
H60B H 0.3838 0.0573 0.1970 0.052 Uiso 1 1 calc R U .
C8' C 0.3063(9) 0.4270(15) 0.0588(10) 0.072(7) Uani 0.5 1 d . . P
H8' H 0.3159 0.4213 0.0332 0.086 Uiso 0.5 1 d R U P
C9' C 0.3425(7) 0.4721(10) 0.0936(8) 0.089(5) Uani 0.5 1 d . U P
H9' H 0.3377 0.4809 0.1225 0.107 Uiso 0.5 1 d R U P
C11' C 0.2917(9) 0.5989(11) 0.0467(9) 0.106(8) Uani 0.5 1 d . . P
H11C H 0.2844 0.6005 0.0739 0.127 Uiso 0.5 1 calc R U P
H11D H 0.2898 0.6554 0.0346 0.127 Uiso 0.5 1 calc R U P
C12' C 0.2581(13) 0.5520(18) 0.0074(10) 0.085(10) Uani 0.5 1 d . . P
H12C H 0.2660 0.5471 -0.0192 0.102 Uiso 0.5 1 calc R U P
H12D H 0.2264 0.5778 -0.0077 0.102 Uiso 0.5 1 calc R U P
C30' C 0.5688(7) -0.2022(12) 0.1166(7) 0.060(4) Uani 0.5 1 d . . P
H30' H 0.5364 -0.2261 0.1030 0.072 Uiso 0.5 1 d R U P
C31' C 0.6087(7) -0.2296(12) 0.1753(8) 0.061(5) Uani 0.5 1 d . . P
H31' H 0.6415 -0.2083 0.1884 0.073 Uiso 0.5 1 d R U P
C33' C 0.5981(10) -0.3636(11) 0.1202(10) 0.123(3) Uani 0.5 1 d . U P
H33A H 0.6170 -0.4144 0.1283 0.148 Uiso 0.5 1 d R U P
H33B H 0.5643 -0.3768 0.0958 0.148 Uiso 0.5 1 d R U P
C34' C 0.6200(10) -0.3105(11) 0.1016(10) 0.120(3) Uani 0.5 1 d . U P
H34C H 0.6183 -0.3367 0.0719 0.144 Uiso 0.5 1 d R U P
H34D H 0.6542 -0.3025 0.1270 0.144 Uiso 0.5 1 d R U P
Cl1 Cl 0.17961(5) 0.04467(11) 0.06986(7) 0.0700(5) Uani 1 1 d . . .
Cl2 Cl 0.61005(6) 0.53519(9) 0.27400(7) 0.0661(5) Uani 1 1 d . . .
Cl3 Cl 0.54153(11) 0.20248(14) -0.01906(9) 0.1156(9) Uani 1 1 d . . .
Cl4 Cl 0.54297(7) -0.29725(9) 0.37643(6) 0.0633(5) Uani 1 1 d . . .
Cl5 Cl 0.38620(7) 0.25949(11) 0.03779(6) 0.0754(5) Uani 1 1 d . . .
Cl6 Cl 0.65846(8) -0.01609(16) 0.23953(15) 0.1555(14) Uani 1 1 d . . .
N1 N 0.31254(19) 0.3435(3) 0.0802(2) 0.0677(16) Uani 1 1 d . . .
N2 N 0.39249(18) 0.4300(3) 0.1141(2) 0.0716(17) Uani 1 1 d . . .
N3 N 0.56012(15) 0.1927(3) 0.19390(17) 0.0409(11) Uani 1 1 d . . .
N4 N 0.5718(3) -0.1060(3) 0.1230(3) 0.091(2) Uani 1 1 d . . .
N5 N 0.5836(2) -0.1916(3) 0.2014(2) 0.0767(19) Uani 1 1 d . . .
N6 N 0.39966(14) 0.0462(3) 0.14016(17) 0.0397(11) Uani 1 1 d . . .
O1 O 0.36654(12) 0.2008(2) 0.13414(14) 0.0465(9) Uani 1 1 d . . .
H1A H 0.3826 0.1611 0.1318 0.070 Uiso 1 1 d R U .
O2 O 0.45307(12) 0.2912(2) 0.16725(14) 0.0431(9) Uani 1 1 d . . .
O3 O 0.54131(14) 0.0372(2) 0.15284(16) 0.0506(10) Uani 1 1 d . . .
H3A H 0.5243 0.0607 0.1631 0.076 Uiso 1 1 d R U .
O4 O 0.55919(12) -0.0534(2) 0.24274(14) 0.0427(9) Uani 1 1 d . . .
O5 O 0.2901(8) -0.0785(8) -0.1440(4) 0.403(13) Uani 1 1 d . . .
H5A H 0.2809 -0.0461 -0.1697 0.612 Uiso 1 1 d R U .
O6 O 0.8021(3) 0.3216(7) 0.2270(4) 0.247(6) Uani 1 1 d . . .
H6A H 0.8029 0.3744 0.2256 0.370 Uiso 1 1 d R U .

loop_
_atom_site_aniso_label
_atom_site_aniso_U_11
_atom_site_aniso_U_22
_atom_site_aniso_U_33
_atom_site_aniso_U_23
_atom_site_aniso_U_13
_atom_site_aniso_U_12
Zn1 0.0435(4) 0.0314(4) 0.0490(4) 0.0026(3) 0.0196(3) 0.0045(3)
Zn2 0.0586(4) 0.0344(4) 0.0803(5) 0.0024(3) 0.0530(4) 0.0031(3)
C1 0.039(3) 0.044(3) 0.042(3) 0.002(3) 0.019(3) 0.005(3)
C2 0.048(3) 0.043(4) 0.053(4) 0.005(3) 0.026(3) 0.005(3)
C3 0.038(3) 0.061(4) 0.060(4) 0.009(3) 0.024(3) 0.013(3)
C4 0.040(3) 0.051(4) 0.059(4) 0.001(3) 0.027(3) 0.001(3)
C5 0.051(3) 0.039(3) 0.050(4) -0.003(3) 0.030(3) -0.002(3)
C6 0.033(3) 0.040(3) 0.044(3) -0.001(2) 0.021(3) 0.000(2)
C7 0.044(4) 0.055(4) 0.090(5) 0.019(4) 0.024(4) 0.018(3)
C8 0.070(14) 0.057(14) 0.066(17) 0.006(12) 0.025(14) 0.006(10)
C9 0.046(7) 0.041(7) 0.034(7) 0.011(6) 0.016(6) 0.006(5)
C10 0.066(4) 0.032(4) 0.112(6) 0.014(4) -0.014(4) 0.007(3)
C11 0.056(10) 0.033(8) 0.065(12) 0.012(7) 0.021(9) 0.005(7)
C12 0.032(9) 0.069(14) 0.067(17) 0.007(13) 0.008(12) 0.010(9)
C13 0.059(4) 0.048(4) 0.085(5) 0.022(4) 0.024(4) 0.014(3)
C14 0.057(4) 0.034(4) 0.084(5) 0.008(3) 0.017(4) 0.006(3)
C15 0.044(3) 0.031(3) 0.049(3) 0.002(3) 0.017(3) 0.006(3)
C16 0.047(3) 0.035(3) 0.046(3) 0.005(3) 0.027(3) -0.001(3)
C17 0.048(3) 0.035(3) 0.052(4) 0.012(3) 0.033(3) 0.005(3)
C18 0.045(3) 0.039(3) 0.052(4) 0.007(3) 0.024(3) 0.000(3)
C19 0.049(3) 0.032(3) 0.063(4) 0.004(3) 0.027(3) -0.004(3)
C20 0.054(4) 0.031(3) 0.060(4) 0.005(3) 0.023(3) 0.006(3)
C21 0.039(3) 0.036(3) 0.052(4) 0.011(3) 0.026(3) 0.003(2)
C22 0.041(3) 0.041(3) 0.054(4) 0.004(3) 0.024(3) 0.003(3)
C23 0.047(3) 0.042(3) 0.056(4) 0.008(3) 0.032(3) 0.006(3)
C24 0.050(3) 0.045(4) 0.059(4) 0.008(3) 0.038(3) 0.002(3)
C25 0.083(5) 0.046(4) 0.071(5) 0.005(3) 0.057(4) 0.012(3)
C26 0.110(6) 0.070(5) 0.078(5) 0.015(4) 0.071(5) 0.017(4)
C27 0.107(6) 0.062(5) 0.061(5) 0.018(4) 0.053(4) 0.012(4)
C28 0.072(4) 0.051(4) 0.063(4) 0.004(3) 0.043(4) 0.003(3)
C29 0.153(8) 0.054(5) 0.098(6) 0.023(4) 0.101(6) 0.033(5)
C30 0.106(14) 0.039(10) 0.088(15) 0.007(9) 0.066(13) 0.025(10)
C31 0.126(17) 0.054(10) 0.12(2) 0.019(12) 0.105(18) 0.027(14)
C32 0.246(8) 0.056(4) 0.148(6) 0.014(4) 0.166(6) 0.042(5)
C33 0.243(8) 0.057(4) 0.150(6) 0.013(4) 0.164(7) 0.044(5)
C34 0.241(8) 0.059(4) 0.147(6) 0.013(4) 0.167(7) 0.042(5)
C35 0.240(8) 0.060(4) 0.148(6) 0.014(4) 0.168(6) 0.039(4)
C36 0.130(6) 0.034(4) 0.093(6) -0.004(3) 0.084(5) 0.002(4)
C37 0.056(3) 0.035(3) 0.054(4) -0.003(3) 0.038(3) 0.001(3)
C38 0.038(3) 0.030(3) 0.050(4) -0.004(3) 0.024(3) 0.002(2)
C39 0.037(3) 0.029(3) 0.052(4) -0.005(2) 0.024(3) 0.000(2)
C40 0.048(3) 0.038(3) 0.049(4) -0.005(3) 0.031(3) 0.002(3)
C41 0.068(4) 0.031(3) 0.055(4) -0.005(3) 0.041(3) 0.000(3)
C42 0.066(4) 0.030(3) 0.054(4) -0.008(3) 0.033(3) 0.003(3)
C43 0.053(4) 0.039(3) 0.062(4) 0.007(3) 0.033(3) -0.001(3)
C44 0.064(4) 0.043(4) 0.080(5) 0.004(3) 0.053(4) 0.001(3)
C45 0.099(6) 0.073(5) 0.094(6) -0.034(5) 0.077(5) -0.025(4)
C46 0.167(9) 0.078(6) 0.154(10) -0.039(6) 0.126(8) -0.043(6)
C47 0.271(19) 0.171(14) 0.139(12) -0.103(9) 0.131(14) -0.110(13)
C48 0.32(2) 0.197(11) 0.101(10) -0.099(9) 0.081(14) -0.097(16)
C49 0.254(16) 0.173(10) 0.072(7) -0.031(8) 0.066(9) -0.049(11)
C50 0.141(8) 0.083(6) 0.103(7) 0.000(5) 0.090(7) -0.014(5)
C51 0.036(3) 0.047(3) 0.063(4) 0.006(3) 0.029(3) -0.003(3)
C52 0.043(3) 0.059(4) 0.080(5) 0.014(3) 0.034(3) 0.009(3)
C53 0.059(4) 0.140(6) 0.166(5) -0.020(5) 0.056(4) -0.044(4)
C54 0.070(3) 0.156(5) 0.179(5) -0.019(4) 0.068(3) -0.042(3)
C55 0.065(3) 0.158(5) 0.178(5) -0.022(4) 0.080(3) -0.043(3)
C56 0.082(4) 0.175(6) 0.191(5) -0.041(4) 0.081(4) -0.052(4)
C57 0.092(4) 0.189(6) 0.205(6) -0.056(5) 0.081(4) -0.046(4)
C58 0.086(4) 0.197(7) 0.207(6) -0.059(5) 0.085(4) -0.053(4)
C59 0.036(3) 0.032(3) 0.057(4) 0.006(2) 0.027(3) -0.001(2)
C60 0.045(3) 0.037(3) 0.054(4) 0.002(3) 0.030(3) -0.001(2)
C8' 0.037(9) 0.038(12) 0.10(2) 0.036(13) 0.009(14) 0.016(8)
C9' 0.054(7) 0.032(6) 0.098(9) 0.013(7) -0.018(7) 0.002(6)
C11' 0.071(14) 0.035(9) 0.12(2) 0.023(12) -0.011(15) 0.010(9)
C12' 0.093(16) 0.037(12) 0.08(2) 0.032(14) 0.013(16) 0.021(11)
C30' 0.078(11) 0.055(10) 0.069(12) -0.010(9) 0.053(11) 0.002(10)
C31' 0.086(12) 0.046(9) 0.086(14) 0.013(9) 0.069(12) 0.032(11)
C33' 0.247(8) 0.059(4) 0.151(6) 0.014(4) 0.164(7) 0.037(5)
C34' 0.243(8) 0.061(4) 0.149(6) 0.014(4) 0.167(7) 0.037(5)
Cl1 0.0442(9) 0.0716(12) 0.0934(13) 0.0082(9) 0.0355(9) -0.0012(8)
Cl2 0.0542(9) 0.0386(9) 0.0845(12) 0.0064(8) 0.0219(9) -0.0076(7)
Cl3 0.197(3) 0.0939(16) 0.1009(17) 0.0453(13) 0.1095(19) 0.0408(16)
Cl4 0.1104(13) 0.0351(8) 0.0671(11) -0.0014(7) 0.0623(10) -0.0019(8)
Cl5 0.0972(13) 0.0713(12) 0.0529(10) 0.0078(8) 0.0361(10) 0.0377(10)
Cl6 0.0710(13) 0.1084(19) 0.314(4) -0.089(2) 0.120(2) -0.0332(13)
N1 0.051(3) 0.050(3) 0.089(4) 0.021(3) 0.027(3) 0.010(3)
N2 0.052(3) 0.038(3) 0.081(4) 0.007(3) 0.005(3) 0.010(3)
N3 0.037(2) 0.038(3) 0.052(3) 0.010(2) 0.026(2) 0.002(2)
N4 0.180(7) 0.046(3) 0.102(5) 0.017(3) 0.112(5) 0.041(4)
N5 0.147(6) 0.041(3) 0.100(5) 0.005(3) 0.105(5) 0.017(3)
N6 0.033(2) 0.038(3) 0.052(3) 0.005(2) 0.025(2) 0.0008(19)
O1 0.036(2) 0.031(2) 0.065(3) 0.0068(18) 0.0224(19) 0.0065(16)
O2 0.041(2) 0.031(2) 0.052(2) 0.0054(17) 0.0213(18) 0.0044(17)
O3 0.065(3) 0.036(2) 0.078(3) 0.0050(19) 0.056(2) 0.0084(18)
O4 0.046(2) 0.033(2) 0.059(2) 0.0016(18) 0.035(2) 0.0050(16)
O5 0.71(3) 0.259(14) 0.136(9) -0.099(9) 0.149(15) -0.182(18)
O6 0.186(8) 0.343(14) 0.295(12) -0.201(11) 0.185(9) -0.160(9)

loop_
_atom_type_symbol
_atom_type_description
_atom_type_scat_dispersion_real
_atom_type_scat_dispersion_imag
_atom_type_scat_source
C C 0.0033 0.0016 'International Tables Vol C Tables 4.2.6.8 and 6.1.1.4'
H H 0.0000 0.0000 'International Tables Vol C Tables 4.2.6.8 and 6.1.1.4'
N N 0.0061 0.0033 'International Tables Vol C Tables 4.2.6.8 and 6.1.1.4'
O O 0.0106 0.0060 'International Tables Vol C Tables 4.2.6.8 and 6.1.1.4'
Cl Cl 0.1484 0.1585 'International Tables Vol C Tables 4.2.6.8 and 6.1.1.4'
Zn Zn 0.2839 1.4301 'International Tables Vol C Tables 4.2.6.8 and 6.1.1.4'

loop_
_geom_angle_atom_site_label_1
_geom_angle_atom_site_label_2
_geom_angle_atom_site_label_3
_geom_angle
_geom_angle_site_symmetry_1
_geom_angle_site_symmetry_3
O2 Zn1 O1 89.87(14) . .
O2 Zn1 N2 88.55(17) . .
O1 Zn1 N2 145.0(2) . .
O2 Zn1 N1 149.02(19) . .
O1 Zn1 N1 86.28(17) . .
N2 Zn1 N1 77.5(2) . .
O2 Zn1 Cl5 104.34(11) . .
O1 Zn1 Cl5 106.44(12) . .
N2 Zn1 Cl5 107.85(19) . .
N1 Zn1 Cl5 106.24(17) . .
O4 Zn2 O3 92.00(14) . .
O4 Zn2 N5 89.81(17) . .
O3 Zn2 N5 149.2(2) . .
O4 Zn2 N4 153.7(2) . .
O3 Zn2 N4 87.69(19) . .
N5 Zn2 N4 77.6(2) . .
O4 Zn2 Cl6 101.20(14) . .
O3 Zn2 Cl6 103.80(14) . .
N5 Zn2 Cl6 105.9(2) . .
N4 Zn2 Cl6 104.4(2) . .
O1 C1 C2 124.8(5) . .
O1 C1 C6 118.0(4) . .
C2 C1 C6 117.2(5) . .
C3 C2 C1 119.6(5) . .
C3 C2 C7 117.1(5) . .
C1 C2 C7 123.2(5) . .
C4 C3 C2 121.5(5) . .
C4 C3 H3 119.3 . .
C2 C3 H3 119.3 . .
C3 C4 C5 119.7(5) . .
C3 C4 Cl1 120.9(4) . .
C5 C4 Cl1 119.4(5) . .
C6 C5 C4 120.2(5) . .
C6 C5 H5 119.9 . .
C4 C5 H5 119.9 . .
C5 C6 C1 121.8(5) . .
C5 C6 C60 119.8(5) . .
C1 C6 C60 118.4(4) . .
N1 C7 C2 125.4(5) . .
N1 C7 H7 117.3 . .
C2 C7 H7 117.3 . .
N1 C8 C9 99.6(16) . .
N1 C8 C13 102.5(17) . .
C9 C8 C13 102.2(16) . .
N1 C8 H8 116.4 . .
C9 C8 H8 116.7 . .
C13 C8 H8 116.8 . .
N1 C8 H9' 120.1 . .
C9 C8 H9' 82.7 . .
C13 C8 H9' 135.9 . .
C10 C9 N2 112.5(9) . .
C10 C9 C8 99.6(13) . .
N2 C9 C8 95.9(13) . .
C10 C9 H9 115.6 . .
N2 C9 H9 115.3 . .
C8 C9 H9 115.3 . .
C10 C9 H8' 128.2 . .
N2 C9 H8' 118.6 . .
C8 C9 H8' 68.0 . .
H9 C9 H8' 47.3 . .
C9 C10 C11 106.2(9) . .
C9 C10 C11' 112.2(10) . .
C11 C10 C9' 115.9(9) . .
C11' C10 C9' 99.8(13) . .
C9 C10 H10A 108.2 . .
C11 C10 H10A 73.9 . .
C11' C10 H10A 106.1 . .
C9' C10 H10A 141.3 . .
C9 C10 H10B 109.4 . .
C11 C10 H10B 141.4 . .
C11' C10 H10B 112.7 . .
C9' C10 H10B 87.2 . .
H10A C10 H10B 108.0 . .
C12 C11 C10 98.0(14) . .
C12 C11 H11A 110.9 . .
C10 C11 H11A 113.0 . .
C12 C11 H11B 112.2 . .
C10 C11 H11B 112.9 . .
H11A C11 H11B 109.5 . .
C13 C12 C11 111.2(17) . .
C13 C12 H12A 110.7 . .
C11 C12 H12A 109.2 . .
C13 C12 H12B 109.1 . .
C11 C12 H12B 109.0 . .
H12A C12 H12B 107.6 . .
C8' C13 C12' 112.3(18) . .
C8' C13 C12 111.9(14) . .
C12' C13 C8 111.7(17) . .
C12 C13 C8 100.3(15) . .
C8' C13 H13A 108.9 . .
C12' C13 H13A 126.5 . .
C12 C13 H13A 107.3 . .
C8 C13 H13A 91.9 . .
C8' C13 H13B 110.6 . .
C12' C13 H13B 88.0 . .
C12 C13 H13B 110.1 . .
C8 C13 H13B 135.9 . .
H13A C13 H13B 107.9 . .
N2 C14 C15 126.1(6) . .
N2 C14 H14 116.9 . .
C15 C14 H14 116.9 . .
C20 C15 C16 120.6(5) . .
C20 C15 C14 115.8(5) . .
C16 C15 C14 123.5(5) . .
O2 C16 C15 124.9(5) . .
O2 C16 C17 118.2(5) . .
C15 C16 C17 116.9(5) . .
C18 C17 C16 120.9(5) . .
C18 C17 C21 120.6(5) . .
C16 C17 C21 118.5(5) . .
C19 C18 C17 119.9(5) . .
C19 C18 H18 120.0 . .
C17 C18 H18 120.0 . .
C20 C19 C18 121.0(5) . .
C20 C19 Cl2 120.3(4) . .
C18 C19 Cl2 118.7(4) . .
C19 C20 C15 120.5(5) . .
C19 C20 H20 119.7 . .
C15 C20 H20 119.7 . .
C17 C21 N3 113.6(4) . .
C17 C21 H21A 108.9 . .
N3 C21 H21A 108.9 . .
C17 C21 H21B 108.9 . .
N3 C21 H21B 108.9 . .
H21A C21 H21B 107.7 . .
C23 C22 N3 110.9(4) . .
C23 C22 H22A 109.5 . .
N3 C22 H22A 109.5 . .
C23 C22 H22B 109.5 . .
N3 C22 H22B 109.5 . .
H22A C22 H22B 108.1 . .
C28 C23 C24 121.8(5) . .
C28 C23 C22 120.2(5) . .
C24 C23 C22 117.9(5) . .
O3 C24 C25 124.4(5) . .
O3 C24 C23 118.0(5) . .
C25 C24 C23 117.6(5) . .
C24 C25 C26 119.7(6) . .
C24 C25 C29 125.1(6) . .
C26 C25 C29 115.2(6) . .
C27 C26 C25 119.4(6) . .
C27 C26 H26 120.3 . .
C25 C26 H26 120.3 . .
C28 C27 C26 122.2(6) . .
C28 C27 Cl3 119.8(5) . .
C26 C27 Cl3 118.0(5) . .
C27 C28 C23 119.3(6) . .
C27 C28 H28 120.4 . .
C23 C28 H28 120.4 . .
N4 C29 C25 124.5(6) . .
N4 C29 H29 117.7 . .
C25 C29 H29 117.7 . .
C31 C30 N4 101.7(16) . .
C31 C30 C35 109.0(18) . .
N4 C30 C35 111.6(14) . .
C31 C30 H30 112.8 . .
N4 C30 H30 111.7 . .
C35 C30 H30 109.8 . .
C31 C30 H31' 79.4 . .
N4 C30 H31' 124.7 . .
C35 C30 H31' 120.2 . .
C30 C31 N5 105.1(18) . .
C30 C31 C32 108.1(16) . .
N5 C31 C32 105.6(17) . .
C30 C31 H31 111.1 . .
N5 C31 H31 112.6 . .
C32 C31 H31 113.8 . .
C30 C31 H30' 84.2 . .
N5 C31 H30' 125.1 . .
C32 C31 H30' 122.9 . .
C31' C32 C33' 112.0(11) . .
C31 C32 C33' 100.4(13) . .
C31' C32 C33 102.8(11) . .
C31 C32 C33 113.0(10) . .
C31' C32 H32A 111.1 . .
C31 C32 H32A 78.9 . .
C33' C32 H32A 76.1 . .
C33 C32 H32A 113.4 . .
C31' C32 H32B 112.0 . .
C31 C32 H32B 130.1 . .
C33' C32 H32B 129.5 . .
C33 C32 H32B 108.2 . .
H32A C32 H32B 109.3 . .
C34 C33 C32 97.6(15) . .
C34 C33 H33C 112.2 . .
C32 C33 H33C 112.9 . .
C34 C33 H33D 115.7 . .
C32 C33 H33D 109.7 . .
H33C C33 H33D 108.5 . .
C34 C33 H33A 75.3 . .
C32 C33 H33A 97.8 . .
H33D C33 H33A 147.9 . .
C34 C33 H34D 73.6 . .
C32 C33 H34D 128.5 . .
H33C C33 H34D 117.4 . .
H33A C33 H34D 126.6 . .
C35 C34 C33 100.0(15) . .
C35 C34 H34A 118.7 . .
C33 C34 H34A 117.7 . .
C35 C34 H34B 106.0 . .
C33 C34 H34B 103.8 . .
H34A C34 H34B 109.1 . .
C35 C34 H33B 128.7 . .
C33 C34 H33B 85.5 . .
H34B C34 H33B 122.3 . .
C35 C34 H34C 93.6 . .
C33 C34 H34C 89.9 . .
H34A C34 H34C 129.9 . .
H33B C34 H34C 137.7 . .
C34' C35 C30 108.3(12) . .
C30 C35 C34 114.0(11) . .
C34' C35 H35A 111.1 . .
C30 C35 H35A 109.1 . .
C34 C35 H35A 81.6 . .
C34' C35 H35B 107.0 . .
C30 C35 H35B 112.1 . .
C34 C35 H35B 125.3 . .
H35A C35 H35B 109.2 . .
N5 C36 C37 126.0(6) . .
N5 C36 H36 117.0 . .
C37 C36 H36 117.0 . .
C42 C37 C36 117.1(5) . .
C42 C37 C38 118.8(5) . .
C36 C37 C38 124.1(5) . .
O4 C38 C39 119.6(4) . .
O4 C38 C37 123.2(5) . .
C39 C38 C37 117.2(5) . .
C40 C39 C38 120.9(5) . .
C40 C39 C59 120.3(5) . 2_655
C38 C39 C59 118.8(5) . 2_655
C39 C40 C41 121.4(5) . .
C39 C40 H40 119.3 . .
C41 C40 H40 119.3 . .
C42 C41 C40 119.3(5) . .
C42 C41 Cl4 120.4(4) . .
C40 C41 Cl4 120.3(4) . .
C41 C42 C37 122.1(5) . .
C41 C42 H42 119.0 . .
C37 C42 H42 119.0 . .
N6 C43 C44 114.3(5) . .
N6 C43 H43A 108.7 . .
C44 C43 H43A 108.7 . .
N6 C43 H43B 108.7 . .
C44 C43 H43B 108.7 . .
H43A C43 H43B 107.6 . .
C45 C44 C43 110.0(5) . .
C45 C44 H44A 109.7 . .
C43 C44 H44A 109.7 . .
C45 C44 H44B 109.7 . .
C43 C44 H44B 109.7 . .
H44A C44 H44B 108.2 . .
C50 C45 C46 118.1(8) . .
C50 C45 C44 122.1(7) . .
C46 C45 C44 119.8(8) . .
C47 C46 C45 117.7(11) . .
C47 C46 H46 121.1 . .
C45 C46 H46 121.1 . .
C48 C47 C46 121.6(14) . .
C48 C47 H47 119.2 . .
C46 C47 H47 119.2 . .
C47 C48 O5 115.3(18) . .
C47 C48 C49 124.0(14) . .
O5 C48 C49 119.7(18) . .
C48 C49 C50 117.5(13) . .
C48 C49 H49 121.2 . .
C50 C49 H49 121.2 . .
C45 C50 C49 120.3(9) . .
C45 C50 H50 119.9 . .
C49 C50 H50 119.9 . .
C52 C51 N3 114.8(5) . .
C52 C51 H51A 108.6 . .
N3 C51 H51A 108.6 . .
C52 C51 H51B 108.6 . .
N3 C51 H51B 108.6 . .
H51A C51 H51B 107.5 . .
C53 C52 C51 108.6(6) . .
C53 C52 H52A 110.0 . .
C51 C52 H52A 110.0 . .
C53 C52 H52B 110.0 . .
C51 C52 H52B 110.0 . .
H52A C52 H52B 108.3 . .
C54 C53 C58 108.0(9) . .
C54 C53 C52 137.6(10) . .
C58 C53 C52 113.3(9) . .
C53 C54 C55 134.4(12) . .
C53 C54 H54 112.8 . .
C55 C54 H54 112.8 . .
C56 C55 C54 117.4(11) . .
C56 C55 H55 121.3 . .
C54 C55 H55 121.3 . .
C55 C56 O6 126.1(11) . .
C55 C56 C57 118.6(10) . .
O6 C56 C57 115.2(11) . .
C58 C57 C56 115.0(12) . .
C58 C57 H57 122.5 . .
C56 C57 H57 122.5 . .
C57 C58 C53 126.2(12) . .
C57 C58 H58 116.9 . .
C53 C58 H58 116.9 . .
N6 C59 C39 113.1(4) . 2_655
N6 C59 H59A 109.0 . .
C39 C59 H59A 109.0 2_655 .
N6 C59 H59B 109.0 . .
C39 C59 H59B 109.0 2_655 .
H59A C59 H59B 107.8 . .
C6 C60 N6 111.7(4) . .
C6 C60 H60A 109.3 . .
N6 C60 H60A 109.3 . .
C6 C60 H60B 109.3 . .
N6 C60 H60B 109.3 . .
H60A C60 H60B 107.9 . .
C9' C8' N1 107.1(18) . .
C9' C8' C13 119(2) . .
N1 C8' C13 119.9(19) . .
C9' C8' H8' 99.8 . .
N1 C8' H8' 103.9 . .
C13 C8' H8' 103.5 . .
C8' C9' N2 112.8(17) . .
C8' C9' C10 113.3(17) . .
N2 C9' C10 104.0(15) . .
C8' C9' H8 78.9 . .
N2 C9' H8 126.9 . .
C10 C9' H8 118.8 . .
C8' C9' H9' 107.9 . .
N2 C9' H9' 109.2 . .
C10 C9' H9' 109.6 . .
C12' C11' C10 113(2) . .
C12' C11' H11A 94.7 . .
C10 C11' H11A 89.9 . .
C12' C11' H12B 80.6 . .
C10 C11' H12B 123.2 . .
H11A C11' H12B 145.9 . .
C12' C11' H11C 109.0 . .
C10 C11' H11C 109.0 . .
H11A C11' H11C 139.6 . .
C12' C11' H11D 109.0 . .
C10 C11' H11D 109.0 . .
H12B C11' H11D 118.0 . .
H11C C11' H11D 107.8 . .
C11' C12' C13 108(2) . .
C11' C12' H12A 94.5 . .
C13 C12' H12A 106.2 . .
C11' C12' H12C 110.0 . .
C13 C12' H12C 110.0 . .
H12A C12' H12C 126.0 . .
C11' C12' H12D 110.0 . .
C13 C12' H12D 110.0 . .
H12C C12' H12D 108.4 . .
N4 C30' C31' 99.8(13) . .
N4 C30' H31 120.3 . .
C31' C30' H31 80.7 . .
N4 C30' H30' 115.1 . .
C31' C30' H30' 114.7 . .
C32 C31' N5 112.0(14) . .
C32 C31' C30' 104.9(15) . .
N5 C31' C30' 97.3(12) . .
C32 C31' H30 129.1 . .
N5 C31' H30 118.2 . .
C30' C31' H30 77.1 . .
C32 C31' H31' 112.4 . .
N5 C31' H31' 114.2 . .
C30' C31' H31' 114.9 . .
C34' C33' C32 108.5(17) . .
C34' C33' H33C 87.5 . .
C32 C33' H33C 89.9 . .
C34' C33' H34A 82.1 . .
C32 C33' H34A 128.5 . .
H33C C33' H34A 141.6 . .
C34' C33' H33A 103.2 . .
C32 C33' H33A 108.2 . .
H34A C33' H33A 118.4 . .
C34' C33' H33B 115.4 . .
C32 C33' H33B 112.4 . .
H33C C33' H33B 138.3 . .
H33A C33' H33B 108.6 . .
C33' C34' C35 111.7(17) . .
C33' C34' H33D 83.8 . .
C35 C34' H33D 114.8 . .
C33' C34' H34B 91.8 . .
C35 C34' H34B 106.4 . .
H33D C34' H34B 137.2 . .
C33' C34' H34C 108.5 . .
C35 C34' H34C 109.9 . .
H33D C34' H34C 124.5 . .
C33' C34' H34D 111.5 . .
C35 C34' H34D 108.7 . .
H34B C34' H34D 125.7 . .
H34C C34' H34D 106.4 . .
C7 N1 C8' 122.3(11) . .
C7 N1 C8 119.1(13) . .
C7 N1 Zn1 126.8(4) . .
C8' N1 Zn1 109.7(11) . .
C8 N1 Zn1 112.2(13) . .
C14 N2 C9 122.2(7) . .
C14 N2 C9' 120.8(8) . .
C14 N2 Zn1 126.7(4) . .
C9 N2 Zn1 108.4(6) . .
C9' N2 Zn1 109.7(7) . .
C22 N3 C51 111.0(4) . .
C22 N3 C21 110.6(4) . .
C51 N3 C21 112.4(4) . .
C29 N4 C30 122.6(8) . .
C29 N4 C30' 119.3(9) . .
C29 N4 Zn2 125.5(5) . .
C30 N4 Zn2 106.1(8) . .
C30' N4 Zn2 114.5(7) . .
C36 N5 C31 118.7(9) . .
C36 N5 C31' 122.8(9) . .
C36 N5 Zn2 126.2(4) . .
C31 N5 Zn2 111.3(9) . .
C31' N5 Zn2 109.5(8) . .
C43 N6 C59 113.2(4) . .
C43 N6 C60 110.2(4) . .
C59 N6 C60 111.4(4) . .
C1 O1 Zn1 128.6(3) . .
C1 O1 H1A 104.5 . .
Zn1 O1 H1A 105.0 . .
C16 O2 Zn1 128.9(3) . .
C24 O3 Zn2 125.0(3) . .
C24 O3 H3A 117.6 . .
Zn2 O3 H3A 117.5 . .
C38 O4 Zn2 129.5(3) . .
C48 O5 H5A 120.2 . .
C56 O6 H6A 108.3 . .

loop_
_geom_bond_atom_site_label_1
_geom_bond_atom_site_label_2
_geom_bond_distance
_geom_bond_site_symmetry_2
Zn1 O2 2.000(3) .
Zn1 O1 2.007(4) .
Zn1 N2 2.073(5) .
Zn1 N1 2.121(5) .
Zn1 Cl5 2.2813(18) .
Zn2 O4 1.985(4) .
Zn2 O3 2.007(4) .
Zn2 N5 2.063(5) .
Zn2 N4 2.082(6) .
Zn2 Cl6 2.308(2) .
C1 O1 1.312(6) .
C1 C2 1.412(7) .
C1 C6 1.416(7) .
C2 C3 1.402(8) .
C2 C7 1.446(8) .
C3 C4 1.369(8) .
C3 H3 0.9300 .
C4 C5 1.381(8) .
C4 Cl1 1.739(6) .
C5 C6 1.372(7) .
C5 H5 0.9300 .
C6 C60 1.502(7) .
C7 N1 1.277(8) .
C7 H7 0.9300 .
C8 N1 1.61(3) .
C8 C9 1.63(4) .
C8 C13 1.64(3) .
C8 H8 0.9800 .
C8 H9' 1.2318 .
C9 C10 1.520(14) .
C9 N2 1.523(13) .
C9 H9 0.9800 .
C9 H8' 1.2740 .
C10 C11 1.614(19) .
C10 C11' 1.65(3) .
C10 C9' 1.66(2) .
C10 H10A 0.9600 .
C10 H10B 0.9602 .
C11 C12 1.61(3) .
C11 H11A 0.9700 .
C11 H11B 0.9599 .
C12 C13 1.56(3) .
C12 H12A 0.9701 .
C12 H12B 0.9699 .
C13 C8' 1.47(2) .
C13 C12' 1.56(3) .
C13 H13A 0.9597 .
C13 H13B 0.9600 .
C14 N2 1.285(8) .
C14 C15 1.437(8) .
C14 H14 0.9300 .
C15 C20 1.388(8) .
C15 C16 1.416(7) .
C16 O2 1.302(6) .
C16 C17 1.434(7) .
C17 C18 1.380(7) .
C17 C21 1.500(7) .
C18 C19 1.379(7) .
C18 H18 0.9300 .
C19 C20 1.370(8) .
C19 Cl2 1.761(6) .
C20 H20 0.9300 .
C21 N3 1.525(7) .
C21 H21A 0.9700 .
C21 H21B 0.9700 .
C22 C23 1.498(8) .
C22 N3 1.501(7) .
C22 H22A 0.9700 .
C22 H22B 0.9700 .
C23 C28 1.374(8) .
C23 C24 1.425(8) .
C24 O3 1.310(6) .
C24 C25 1.392(8) .
C25 C26 1.424(9) .
C25 C29 1.435(8) .
C26 C27 1.370(9) .
C26 H26 0.9300 .
C27 C28 1.357(9) .
C27 Cl3 1.768(7) .
C28 H28 0.9300 .
C29 N4 1.264(8) .
C29 H29 0.9300 .
C30 C31 1.40(3) .
C30 N4 1.509(17) .
C30 C35 1.58(2) .
C30 H30 0.9801 .
C31 N5 1.52(2) .
C31 C32 1.65(2) .
C31 H31 0.9799 .
C32 C31' 1.52(2) .
C32 C33' 1.66(2) .
C32 C33 1.662(18) .
C32 H32A 0.9601 .
C32 H32B 0.9599 .
C33 C34 1.66(3) .
C33 H33C 0.9700 .
C33 H33D 0.9701 .
C33 H33A 1.1781 .
C33 H34D 1.2559 .
C34 C35 1.63(2) .
C34 H34A 0.9701 .
C34 H34B 0.9698 .
C34 H34C 1.1329 .
C35 C34' 1.49(2) .
C35 H35A 0.9601 .
C35 H35B 0.9601 .
C36 N5 1.288(8) .
C36 C37 1.442(8) .
C36 H36 0.9300 .
C37 C42 1.390(7) .
C37 C38 1.443(7) .
C38 O4 1.306(6) .
C38 C39 1.411(7) .
C39 C40 1.374(7) .
C39 C59 1.513(7) 2_655
C40 C41 1.375(7) .
C40 H40 0.9300 .
C41 C42 1.371(7) .
C41 Cl4 1.745(6) .
C42 H42 0.9300 .
C43 N6 1.487(7) .
C43 C44 1.519(8) .
C43 H43A 0.9700 .
C43 H43B 0.9700 .
C44 C45 1.497(9) .
C44 H44A 0.9700 .
C44 H44B 0.9700 .
C45 C50 1.375(11) .
C45 C46 1.400(10) .
C46 C47 1.390(16) .
C46 H46 0.9300 .
C47 C48 1.25(2) .
C47 H47 0.9300 .
C48 O5 1.338(16) .
C48 C49 1.342(18) .
C49 C50 1.389(13) .
C49 H49 0.9300 .
C50 H50 0.9300 .
C51 C52 1.512(8) .
C51 N3 1.514(6) .
C51 H51A 0.9700 .
C51 H51B 0.9700 .
C52 C53 1.470(9) .
C52 H52A 0.9700 .
C52 H52B 0.9700 .
C53 C54 1.241(13) .
C53 C58 1.447(14) .
C54 C55 1.352(11) .
C54 H54 0.9300 .
C55 C56 1.313(14) .
C55 H55 0.9300 .
C56 O6 1.427(12) .
C56 C57 1.454(15) .
C57 C58 1.363(14) .
C57 H57 0.9300 .
C58 H58 0.9300 .
C59 N6 1.510(6) .
C59 C39 1.513(7) 2_655
C59 H59A 0.9700 .
C59 H59B 0.9700 .
C60 N6 1.516(6) .
C60 H60A 0.9700 .
C60 H60B 0.9700 .
C8' C9' 1.31(3) .
C8' N1 1.46(3) .
C8' H8' 0.9800 .
C9' N2 1.55(2) .
C9' H9' 0.9799 .
C11' C12' 1.34(3) .
C11' H12B 1.1632 .
C11' H11C 0.9700 .
C11' H11D 0.9700 .
C12' H12A 1.0560 .
C12' H12C 0.9700 .
C12' H12D 0.9700 .
C30' N4 1.552(19) .
C30' C31' 1.62(3) .
C30' H31 1.2374 .
C30' H30' 0.9799 .
C31' N5 1.529(18) .
C31' H31' 0.9798 .
C33' C34' 1.40(3) .
C33' H33A 0.9700 .
C33' H33B 0.9700 .
C34' H34B 1.1293 .
C34' H34C 0.9699 .
C34' H34D 0.9699 .
O1 H1A 0.8500 .
O3 H3A 0.8500 .
O5 H5A 0.8499 .
O6 H6A 0.8501 .
